data_7236997
loop_
_publ_author_name
'Choi, Jae-Young'
'Lee, Seung-Jun'
'Lee, Seung-Chul'
'Jeong, Chan-Uk'
'Jazbinsek, Mojca'
'Yun, Hoseop'
'Kang, Bong Joo'
'Rotermund, Fabian'
'Kwon, O-Pil'

_publ_section_title
;
 Quinolinium single crystals with a high optical nonlinearity and unusual
 out-of-plane polar axis
;
_journal_issue 47
_journal_name_full 'Journal of Materials Chemistry C'
_journal_page_first 12602
_journal_paper_doi 10.1039/C7TC04835A
_journal_volume 5
_journal_year 2017
_chemical_formula_sum 'C25 H23 N O5 S'
_chemical_formula_weight 449.50
_space_group_crystal_system monoclinic
_space_group_IT_number 7
_space_group_name_Hall 'P -2yac'
_space_group_name_H-M_alt 'P 1 n 1'
_atom_sites_solution_hydrogens geom
_audit_creation_method SHELXL-2014/7
_audit_update_record
;
2016-12-30 deposited with the CCDC.
2017-11-14 downloaded from the CCDC.
;
_cell_angle_alpha 90
_cell_angle_beta 101.2100(10)
_cell_angle_gamma 90
_cell_formula_units_Z 2
_cell_length_a 11.6942(4)
_cell_length_b 7.0690(2)
_cell_length_c 13.1573(5)
_cell_measurement_reflns_used 9319
_cell_measurement_temperature 290(1)
_cell_measurement_theta_max 27.49
_cell_measurement_theta_min 3.155
_cell_volume 1066.91(6)
_computing_structure_refinement 'SHELXL-2014/7 (Sheldrick, 2014)'
_diffrn_ambient_temperature 290(1)
_diffrn_measured_fraction_theta_full 0.998
_diffrn_measured_fraction_theta_max 0.998
_diffrn_measurement_device_type 'Rigaku R-axis Rapid S'
_diffrn_measurement_method \w
_diffrn_radiation_monochromator graphite
_diffrn_radiation_type MoK\a
_diffrn_radiation_wavelength 0.7107
_diffrn_reflns_av_R_equivalents 0.0136
_diffrn_reflns_av_unetI/netI 0.0196
_diffrn_reflns_Laue_measured_fraction_full 0.998
_diffrn_reflns_Laue_measured_fraction_max 0.998
_diffrn_reflns_limit_h_max 15
_diffrn_reflns_limit_h_min -14
_diffrn_reflns_limit_k_max 9
_diffrn_reflns_limit_k_min -7
_diffrn_reflns_limit_l_max 17
_diffrn_reflns_limit_l_min -17
_diffrn_reflns_number 10104
_diffrn_reflns_point_group_measured_fraction_full 0.990
_diffrn_reflns_point_group_measured_fraction_max 0.976
_diffrn_reflns_theta_full 25.241
_diffrn_reflns_theta_max 27.477
_diffrn_reflns_theta_min 3.157
_diffrn_source 'Sealed X-ray tube'
_exptl_absorpt_coefficient_mu 0.190
_exptl_absorpt_correction_T_max 1.000
_exptl_absorpt_correction_T_min 0.8711
_exptl_absorpt_correction_type multi-scan
_exptl_absorpt_process_details '(ABSCOR; Higashi, 1995)'
_exptl_crystal_colour Darkyellow
_exptl_crystal_density_diffrn 1.399
_exptl_crystal_description Block
_exptl_crystal_F_000 472
_exptl_crystal_size_max 0.80
_exptl_crystal_size_mid 0.62
_exptl_crystal_size_min 0.30
_refine_diff_density_max 0.267
_refine_diff_density_min -0.172
_refine_diff_density_rms 0.040
_refine_ls_abs_structure_details
;
 Flack x determined using 1932 quotients [(I+)-(I-)]/[(I+)+(I-)]
 (Parsons, Flack and Wagner, Acta Cryst. B69 (2013) 249-259).
;
_refine_ls_abs_structure_Flack 0.009(14)
_refine_ls_extinction_method none
_refine_ls_goodness_of_fit_ref 1.087
_refine_ls_hydrogen_treatment constr
_refine_ls_matrix_type full
_refine_ls_number_parameters 292
_refine_ls_number_reflns 4786
_refine_ls_number_restraints 2
_refine_ls_restrained_S_all 1.087
_refine_ls_R_factor_all 0.0376
_refine_ls_R_factor_gt 0.0322
_refine_ls_shift/su_max 0.000
_refine_ls_shift/su_mean 0.000
_refine_ls_structure_factor_coef Fsqd
_refine_ls_weighting_details 'w=1/[\s^2^(Fo^2^)+(0.0620P)^2^] where P=(Fo^2^+2Fc^2^)/3'
_refine_ls_weighting_scheme calc
_refine_ls_wR_factor_gt 0.0836
_refine_ls_wR_factor_ref 0.0894
_reflns_Friedel_coverage 0.953
_reflns_Friedel_fraction_full 0.981
_reflns_Friedel_fraction_max 0.954
_reflns_number_gt 4332
_reflns_number_total 4786
_reflns_threshold_expression 'I > 2\s(I)'
_cod_data_source_file c7tc04835a2.cif
_cod_data_source_block shelx
_cod_original_sg_symbol_H-M 'P n'
_cod_database_code 7236997
_shelx_shelxl_version_number 2014/7
_shelx_space_group_comment
;
The symmetry employed for this shelxl refinement is uniquely defined
by the following loop, which should always be used as a source of
symmetry information in preference to the above space-group names.
They are only intended as comments.
;

loop_
_space_group_symop_operation_xyz
'x, y, z'
'x+1/2, -y, z+1/2'

loop_
_atom_site_label
_atom_site_type_symbol
_atom_site_fract_x
_atom_site_fract_y
_atom_site_fract_z
_atom_site_U_iso_or_equiv
_atom_site_adp_type
_atom_site_occupancy
_atom_site_site_symmetry_order
_atom_site_calc_flag
_atom_site_refinement_flags_posn
_atom_site_refinement_flags_adp
S1 S 0.95089(5) 0.96085(8) 0.68597(5) 0.04362(16) Uani 1 1 d . .
N1 N 0.82409(16) 0.7382(3) 1.16685(14) 0.0348(4) Uani 1 1 d . .
O1 O 0.24190(19) 0.7681(4) 0.61850(17) 0.0660(6) Uani 1 1 d . .
H1 H 0.1875 0.7992 0.6459 0.099 Uiso 1 1 calc R U
O2 O 1.06136(19) 0.8605(5) 0.7013(2) 0.0898(8) Uani 1 1 d . .
O3 O 0.9064(2) 0.9668(4) 0.78020(16) 0.0744(7) Uani 1 1 d . .
O4 O 0.95307(19) 1.1425(3) 0.63694(17) 0.0668(6) Uani 1 1 d . .
O5 O 0.6072(2) 0.4743(3) 0.41690(18) 0.0718(7) Uani 1 1 d . .
C1 C 0.9347(2) 0.7392(3) 1.23122(19) 0.0366(5) Uani 1 1 d . .
C2 C 0.9493(2) 0.7127(4) 1.3390(2) 0.0470(6) Uani 1 1 d . .
H2 H 0.8851 0.6937 1.3699 0.056 Uiso 1 1 calc R U
C3 C 1.0600(3) 0.7154(4) 1.3976(2) 0.0535(7) Uani 1 1 d . .
H3 H 1.0698 0.6971 1.4688 0.064 Uiso 1 1 calc R U
C4 C 1.1571(3) 0.7442(4) 1.3550(2) 0.0558(7) Uani 1 1 d . .
H4 H 1.2307 0.7466 1.3973 0.067 Uiso 1 1 calc R U
C5 C 1.1455(2) 0.7694(4) 1.2503(2) 0.0529(7) Uani 1 1 d . .
H5 H 1.2111 0.7872 1.2213 0.063 Uiso 1 1 calc R U
C6 C 1.0329(2) 0.7683(3) 1.18620(19) 0.0398(5) Uani 1 1 d . .
C7 C 1.0153(2) 0.8003(4) 1.0783(2) 0.0484(6) Uani 1 1 d . .
H7 H 1.0794 0.8159 1.0469 0.058 Uiso 1 1 calc R U
C8 C 0.9061(2) 0.8085(4) 1.01946(19) 0.0452(5) Uani 1 1 d . .
H8 H 0.8962 0.8364 0.9492 0.054 Uiso 1 1 calc R U
C9 C 0.80771(19) 0.7752(3) 1.06429(17) 0.0351(5) Uani 1 1 d . .
C10 C 0.7227(2) 0.6902(4) 1.2148(2) 0.0497(6) Uani 1 1 d . .
H10A H 0.6939 0.8030 1.2418 0.074 Uiso 1 1 calc R U
H10B H 0.7465 0.6015 1.2701 0.074 Uiso 1 1 calc R U
H10C H 0.6622 0.6351 1.1635 0.074 Uiso 1 1 calc R U
C11 C 0.6903(2) 0.7819(3) 1.00206(19) 0.0401(5) Uani 1 1 d . .
H11 H 0.6279 0.8008 1.0352 0.048 Uiso 1 1 calc R U
C12 C 0.6689(2) 0.7620(3) 0.89926(18) 0.0392(5) Uani 1 1 d . .
H12 H 0.7332 0.7441 0.8685 0.047 Uiso 1 1 calc R U
C13 C 0.5546(2) 0.7653(3) 0.82987(17) 0.0370(5) Uani 1 1 d . .
C14 C 0.5494(2) 0.7356(4) 0.7241(2) 0.0444(5) Uani 1 1 d . .
H14 H 0.6180 0.7153 0.6999 0.053 Uiso 1 1 calc R U
C15 C 0.4451(2) 0.7357(4) 0.65532(19) 0.0482(6) Uani 1 1 d . .
H15 H 0.4433 0.7144 0.5853 0.058 Uiso 1 1 calc R U
C16 C 0.3419(2) 0.7677(4) 0.69015(19) 0.0436(5) Uani 1 1 d . .
C17 C 0.3447(2) 0.7973(4) 0.79533(19) 0.0445(5) Uani 1 1 d . .
H17 H 0.2759 0.8175 0.8191 0.053 Uiso 1 1 calc R U
C18 C 0.4502(2) 0.7964(4) 0.86403(17) 0.0414(5) Uani 1 1 d . .
H18 H 0.4519 0.8168 0.9341 0.050 Uiso 1 1 calc R U
C19 C 0.8517(2) 0.8177(3) 0.59876(18) 0.0387(5) Uani 1 1 d . .
C20 C 0.8628(2) 0.6230(4) 0.5984(2) 0.0497(6) Uani 1 1 d . .
H20 H 0.9269 0.5654 0.6398 0.060 Uiso 1 1 calc R U
C21 C 0.7795(3) 0.5144(4) 0.5369(2) 0.0585(7) Uani 1 1 d . .
H21 H 0.7874 0.3835 0.5374 0.070 Uiso 1 1 calc R U
C22 C 0.6838(2) 0.5975(4) 0.47413(18) 0.0486(6) Uani 1 1 d . .
C23 C 0.6727(2) 0.7928(4) 0.47143(19) 0.0442(5) Uani 1 1 d . .
H23 H 0.6093 0.8502 0.4290 0.053 Uiso 1 1 calc R U
C24 C 0.7582(2) 0.9011(3) 0.53349(19) 0.0405(5) Uani 1 1 d . .
H24 H 0.7524 1.0323 0.5311 0.049 Uiso 1 1 calc R U
C25 C 0.4991(3) 0.5491(6) 0.3610(2) 0.0760(10) Uani 1 1 d . .
H25A H 0.4568 0.6058 0.4088 0.114 Uiso 1 1 calc R U
H25B H 0.4536 0.4487 0.3242 0.114 Uiso 1 1 calc R U
H25C H 0.5146 0.6429 0.3127 0.114 Uiso 1 1 calc R U

loop_
_atom_site_aniso_label
_atom_site_aniso_U_11
_atom_site_aniso_U_22
_atom_site_aniso_U_33
_atom_site_aniso_U_23
_atom_site_aniso_U_13
_atom_site_aniso_U_12
S1 0.0334(2) 0.0576(3) 0.0374(3) 0.0043(3) 0.00061(18) -0.0007(3)
N1 0.0306(9) 0.0439(9) 0.0281(9) -0.0006(7) 0.0011(7) 0.0040(7)
O1 0.0475(10) 0.0965(16) 0.0438(11) -0.0028(10) -0.0160(8) 0.0008(11)
O2 0.0401(11) 0.111(2) 0.107(2) -0.0157(17) -0.0120(12) 0.0175(13)
O3 0.0873(17) 0.0992(17) 0.0377(10) -0.0066(10) 0.0145(10) -0.0224(13)
O4 0.0719(13) 0.0638(12) 0.0560(11) 0.0108(10) -0.0088(9) -0.0245(10)
O5 0.0910(17) 0.0611(13) 0.0586(13) -0.0078(10) 0.0029(11) -0.0285(12)
C1 0.0346(10) 0.0360(10) 0.0364(11) -0.0038(9) -0.0001(9) 0.0040(9)
C2 0.0475(13) 0.0543(14) 0.0350(12) -0.0001(10) -0.0023(10) 0.0077(11)
C3 0.0564(15) 0.0560(15) 0.0402(14) -0.0019(11) -0.0097(11) 0.0077(12)
C4 0.0394(13) 0.0553(14) 0.0612(18) -0.0041(12) -0.0188(12) 0.0037(11)
C5 0.0347(12) 0.0537(14) 0.0652(19) -0.0025(12) -0.0027(12) -0.0038(10)
C6 0.0336(11) 0.0399(11) 0.0426(13) -0.0029(9) -0.0006(10) -0.0026(9)
C7 0.0358(11) 0.0606(15) 0.0495(14) -0.0019(11) 0.0103(10) -0.0099(11)
C8 0.0413(12) 0.0610(15) 0.0325(11) -0.0013(10) 0.0050(9) -0.0080(11)
C9 0.0314(10) 0.0405(11) 0.0314(11) -0.0023(8) 0.0012(8) -0.0006(8)
C10 0.0336(11) 0.0775(17) 0.0379(12) 0.0092(11) 0.0070(9) 0.0064(11)
C11 0.0349(11) 0.0495(13) 0.0337(11) 0.0008(9) 0.0013(9) -0.0007(10)
C12 0.0332(11) 0.0466(12) 0.0353(11) -0.0009(9) 0.0008(9) 0.0003(9)
C13 0.0370(11) 0.0397(11) 0.0309(11) 0.0003(9) -0.0016(9) -0.0003(9)
C14 0.0437(13) 0.0557(14) 0.0336(12) -0.0016(10) 0.0074(10) -0.0004(11)
C15 0.0543(15) 0.0620(15) 0.0251(11) -0.0015(9) 0.0000(10) -0.0011(11)
C16 0.0438(13) 0.0462(12) 0.0346(12) 0.0024(9) -0.0075(10) -0.0008(10)
C17 0.0379(11) 0.0533(13) 0.0394(12) -0.0028(10) 0.0001(9) 0.0034(10)
C18 0.0409(11) 0.0505(13) 0.0301(11) -0.0018(9) 0.0002(9) 0.0033(10)
C19 0.0353(10) 0.0460(13) 0.0354(11) 0.0033(9) 0.0084(8) 0.0018(9)
C20 0.0553(14) 0.0477(14) 0.0453(13) 0.0094(11) 0.0081(10) 0.0121(12)
C21 0.079(2) 0.0400(12) 0.0568(16) 0.0047(12) 0.0146(15) 0.0010(13)
C22 0.0603(15) 0.0504(14) 0.0366(12) -0.0041(10) 0.0135(11) -0.0135(12)
C23 0.0390(11) 0.0530(14) 0.0391(12) -0.0014(9) 0.0034(9) -0.0002(10)
C24 0.0380(11) 0.0407(11) 0.0418(11) -0.0006(10) 0.0056(9) 0.0036(10)
C25 0.079(2) 0.097(3) 0.0464(16) -0.0053(15) -0.0004(15) -0.0412(19)

loop_
_atom_type_symbol
_atom_type_description
_atom_type_scat_dispersion_real
_atom_type_scat_dispersion_imag
_atom_type_scat_source
C C 0.0033 0.0016 'International Tables Vol C Tables 4.2.6.8 and 6.1.1.4'
H H 0.0000 0.0000 'International Tables Vol C Tables 4.2.6.8 and 6.1.1.4'
N N 0.0061 0.0033 'International Tables Vol C Tables 4.2.6.8 and 6.1.1.4'
O O 0.0106 0.0060 'International Tables Vol C Tables 4.2.6.8 and 6.1.1.4'
S S 0.1246 0.1234 'International Tables Vol C Tables 4.2.6.8 and 6.1.1.4'

loop_
_geom_angle_atom_site_label_1
_geom_angle_atom_site_label_2
_geom_angle_atom_site_label_3
_geom_angle
O3 S1 O4 113.70(16)
O3 S1 O2 110.87(17)
O4 S1 O2 113.89(18)
O3 S1 C19 105.87(12)
O4 S1 C19 106.51(11)
O2 S1 C19 105.19(14)
C9 N1 C1 122.50(19)
C9 N1 C10 119.89(18)
C1 N1 C10 117.60(18)
C16 O1 H1 109.5
C22 O5 C25 117.7(3)
N1 C1 C6 118.7(2)
N1 C1 C2 121.6(2)
C6 C1 C2 119.7(2)
C3 C2 C1 118.7(3)
C3 C2 H2 120.7
C1 C2 H2 120.7
C2 C3 C4 122.4(3)
C2 C3 H3 118.8
C4 C3 H3 118.8
C5 C4 C3 120.0(2)
C5 C4 H4 120.0
C3 C4 H4 120.0
C4 C5 C6 119.8(3)
C4 C5 H5 120.1
C6 C5 H5 120.1
C1 C6 C7 118.3(2)
C1 C6 C5 119.3(2)
C7 C6 C5 122.3(2)
C8 C7 C6 121.1(2)
C8 C7 H7 119.4
C6 C7 H7 119.4
C7 C8 C9 120.4(2)
C7 C8 H8 119.8
C9 C8 H8 119.8
N1 C9 C8 118.8(2)
N1 C9 C11 120.19(19)
C8 C9 C11 121.1(2)
N1 C10 H10A 109.5
N1 C10 H10B 109.5
H10A C10 H10B 109.5
N1 C10 H10C 109.5
H10A C10 H10C 109.5
H10B C10 H10C 109.5
C12 C11 C9 122.5(2)
C12 C11 H11 118.8
C9 C11 H11 118.8
C11 C12 C13 126.8(2)
C11 C12 H12 116.6
C13 C12 H12 116.6
C14 C13 C18 118.2(2)
C14 C13 C12 118.5(2)
C18 C13 C12 123.4(2)
C15 C14 C13 121.2(2)
C15 C14 H14 119.4
C13 C14 H14 119.4
C14 C15 C16 120.1(2)
C14 C15 H15 120.0
C16 C15 H15 120.0
O1 C16 C15 117.3(2)
O1 C16 C17 122.9(2)
C15 C16 C17 119.8(2)
C18 C17 C16 119.7(2)
C18 C17 H17 120.2
C16 C17 H17 120.2
C17 C18 C13 121.0(2)
C17 C18 H18 119.5
C13 C18 H18 119.5
C20 C19 C24 119.0(2)
C20 C19 S1 121.22(18)
C24 C19 S1 119.68(18)
C21 C20 C19 120.1(2)
C21 C20 H20 119.9
C19 C20 H20 119.9
C20 C21 C22 120.8(2)
C20 C21 H21 119.6
C22 C21 H21 119.6
O5 C22 C21 115.1(3)
O5 C22 C23 124.9(3)
C21 C22 C23 119.9(2)
C22 C23 C24 118.7(2)
C22 C23 H23 120.7
C24 C23 H23 120.7
C19 C24 C23 121.4(2)
C19 C24 H24 119.3
C23 C24 H24 119.3
O5 C25 H25A 109.5
O5 C25 H25B 109.5
H25A C25 H25B 109.5
O5 C25 H25C 109.5
H25A C25 H25C 109.5
H25B C25 H25C 109.5

loop_
_geom_bond_atom_site_label_1
_geom_bond_atom_site_label_2
_geom_bond_distance
S1 O3 1.435(2)
S1 O4 1.439(2)
S1 O2 1.453(2)
S1 C19 1.780(3)
N1 C9 1.351(3)
N1 C1 1.402(3)
N1 C10 1.487(3)
O1 C16 1.352(3)
O1 H1 0.8200
O5 C22 1.366(3)
O5 C25 1.435(5)
C1 C6 1.406(3)
C1 C2 1.408(4)
C2 C3 1.372(4)
C2 H2 0.9300
C3 C4 1.376(5)
C3 H3 0.9300
C4 C5 1.369(5)
C4 H4 0.9300
C5 C6 1.418(3)
C5 H5 0.9300
C6 C7 1.413(4)
C7 C8 1.359(3)
C7 H7 0.9300
C8 C9 1.411(3)
C8 H8 0.9300
C9 C11 1.456(3)
C10 H10A 0.9600
C10 H10B 0.9600
C10 H10C 0.9600
C11 C12 1.334(3)
C11 H11 0.9300
C12 C13 1.465(3)
C12 H12 0.9300
C13 C14 1.397(3)
C13 C18 1.398(3)
C14 C15 1.370(4)
C14 H14 0.9300
C15 C16 1.390(4)
C15 H15 0.9300
C16 C17 1.394(4)
C17 C18 1.380(3)
C17 H17 0.9300
C18 H18 0.9300
C19 C20 1.383(4)
C19 C24 1.384(3)
C20 C21 1.374(4)
C20 H20 0.9300
C21 C22 1.385(4)
C21 H21 0.9300
C22 C23 1.386(4)
C23 C24 1.391(3)
C23 H23 0.9300
C24 H24 0.9300
C25 H25A 0.9600
C25 H25B 0.9600
C25 H25C 0.9600
